data_7063466
loop_
_publ_author_name
'Liu, Kang'
'Chi, Xiaowang'
'Guo, Yan'
'Hu, Kongqiu'
'Mei, Lei'
'Yu, Jipan'
'Shi, Weiqun'

_publ_section_title
;
 Advancing the understanding of M--O covalency in isostructural M--OSiMe3
 (M = Ce, Th, U) complexes
;
_journal_issue 42
_journal_name_full 'New Journal of Chemistry'
_journal_page_first 18241
_journal_page_last 18248
_journal_paper_doi 10.1039/D4NJ03128H
_journal_volume 48
_journal_year 2024
_chemical_formula_moiety 'C33 H54 Ce1 N4 O1 Si4'
_chemical_formula_sum 'C33 H54 Ce N4 O Si4'
_chemical_formula_weight 775.28
_space_group_crystal_system trigonal
_space_group_IT_number 161
_space_group_name_Hall 'R 3 -2"c'
_space_group_name_H-M_alt 'R 3 c :H'
_atom_sites_solution_hydrogens geom
_audit_creation_date 2024-02-25
_audit_creation_method
;
Olex2 1.3
(compiled 2020.11.12 svn.r5f609507 for OlexSys, GUI svn.r6408)
;
_audit_update_record
;
2024-05-30 deposited with the CCDC.	2024-10-03 downloaded from the CCDC.
;
_cell_angle_alpha 90
_cell_angle_beta 90
_cell_angle_gamma 120
_cell_formula_units_Z 6
_cell_length_a 16.9979(6)
_cell_length_b 16.9979(6)
_cell_length_c 23.6994(10)
_cell_measurement_reflns_used 3350
_cell_measurement_temperature 150.00(10)
_cell_measurement_theta_max 28.6350
_cell_measurement_theta_min 3.2050
_cell_volume 5930.1(4)
_computing_cell_refinement 'CrysAlisPro 1.171.41.93a (Rigaku OD, 2020)'
_computing_data_collection 'CrysAlisPro 1.171.41.93a (Rigaku OD, 2020)'
_computing_data_reduction 'CrysAlisPro 1.171.41.93a (Rigaku OD, 2020)'
_computing_molecular_graphics 'Olex2 1.3 (Dolomanov et al., 2009)'
_computing_publication_material 'Olex2 1.3 (Dolomanov et al., 2009)'
_computing_structure_refinement 'SHELXL 2018/3 (Sheldrick, 2015)'
_computing_structure_solution 'SHELXS  (Sheldrick, 2008)'
_diffrn_ambient_temperature 150.15
_diffrn_measured_fraction_theta_full 0.978
_diffrn_measured_fraction_theta_max 0.828
_diffrn_measurement_details
;
List of Runs (angles in degrees, time in seconds):

  # Type    Start    End  Width  t~exp~   \w     \q     \k     \f   Frames
#--------------------------------------------------------------------------
  1  \w    -42.87 158.63   0.50   10.00    --   -6.25  73.75  71.28  403
;
_diffrn_measurement_device 'abstract diffractometer'
_diffrn_measurement_device_type 'Saxi-CrysAlisPro-abstract goniometer imported SAXI images'
_diffrn_measurement_method '\w scans'
_diffrn_radiation_type MoK\a
_diffrn_radiation_wavelength 0.71073
_diffrn_reflns_av_R_equivalents 0.0637
_diffrn_reflns_av_unetI/netI 0.0416
_diffrn_reflns_Laue_measured_fraction_full 0.978
_diffrn_reflns_Laue_measured_fraction_max 0.828
_diffrn_reflns_limit_h_max 22
_diffrn_reflns_limit_h_min -22
_diffrn_reflns_limit_k_max 18
_diffrn_reflns_limit_k_min -19
_diffrn_reflns_limit_l_max 26
_diffrn_reflns_limit_l_min -19
_diffrn_reflns_number 9847
_diffrn_reflns_point_group_measured_fraction_full 0.877
_diffrn_reflns_point_group_measured_fraction_max 0.684
_diffrn_reflns_theta_full 25.242
_diffrn_reflns_theta_max 29.310
_diffrn_reflns_theta_min 3.258
_exptl_absorpt_coefficient_mu 1.302
_exptl_absorpt_correction_T_max 1.00000
_exptl_absorpt_correction_T_min 0.54220
_exptl_absorpt_correction_type multi-scan
_exptl_absorpt_process_details
;
CrysAlisPro 1.171.41.93a (Rigaku Oxford Diffraction, 2020)
Empirical absorption correction using spherical harmonics,
implemented in SCALE3 ABSPACK scaling algorithm.
;
_exptl_crystal_colour 'metallic dark blue'
_exptl_crystal_colour_lustre metallic
_exptl_crystal_colour_modifier dark
_exptl_crystal_colour_primary blue
_exptl_crystal_density_diffrn 1.303
_exptl_crystal_description block
_exptl_crystal_F_000 2412
_exptl_crystal_size_max 0.14
_exptl_crystal_size_mid 0.12
_exptl_crystal_size_min 0.11
_refine_diff_density_max 0.434
_refine_diff_density_min -0.468
_refine_diff_density_rms 0.079
_refine_ls_abs_structure_details
;
 Flack x determined using 828 quotients [(I+)-(I-)]/[(I+)+(I-)]
 (Parsons, Flack and Wagner, Acta Cryst. B69 (2013) 249-259).
;
_refine_ls_abs_structure_Flack -0.02(2)
_refine_ls_extinction_method none
_refine_ls_goodness_of_fit_ref 1.050
_refine_ls_hydrogen_treatment constr
_refine_ls_matrix_type full
_refine_ls_number_parameters 134
_refine_ls_number_reflns 2472
_refine_ls_number_restraints 1
_refine_ls_restrained_S_all 1.050
_refine_ls_R_factor_all 0.0368
_refine_ls_R_factor_gt 0.0327
_refine_ls_shift/su_max 0.000
_refine_ls_shift/su_mean 0.000
_refine_ls_structure_factor_coef Fsqd
_refine_ls_weighting_details 'w=1/[\s^2^(Fo^2^)+(0.0534P)^2^] where P=(Fo^2^+2Fc^2^)/3'
_refine_ls_weighting_scheme calc
_refine_ls_wR_factor_gt 0.0830
_refine_ls_wR_factor_ref 0.0874
_reflns_Friedel_coverage 0.646
_reflns_Friedel_fraction_full 0.776
_reflns_Friedel_fraction_max 0.538
_reflns_number_gt 2226
_reflns_number_total 2472
_reflns_threshold_expression 'I > 2\s(I)'
_cod_data_source_file d4nj03128h2.cif
_cod_data_source_block mo_ce_i_autored
_cod_depositor_comments 'Adding full bibliography for 7063465--7063469.cif.'
_cod_original_cell_volume 5930.1(5)
_cod_original_sg_symbol_H-M 'R 3 c'
_cod_database_code 7063466
_shelx_shelxl_version_number 2018/3
_shelx_space_group_comment
;
The symmetry employed for this shelxl refinement is uniquely defined
by the following loop, which should always be used as a source of
symmetry information in preference to the above space-group names.
They are only intended as comments.
;
_shelx_estimated_absorpt_t_max 0.870
_shelx_estimated_absorpt_t_min 0.839
_olex2_refinement_description
;
1. Fixed Uiso
 At 1.2 times of:
  All C(H) groups, All C(H,H) groups
 At 1.5 times of:
  All C(H,H,H) groups
2.a Secondary CH2 refined with riding coordinates:
 C1(H1A,H1B)
2.b Aromatic/amide H refined with riding coordinates:
 C3(H3), C4(H4), C5(H5), C6(H6)
2.c Idealised Me refined as rotating group:
 C11(H11A,H11B,H11C), C9(H9A,H9B,H9C), C10(H10A,H10B,H10C), C8(H8A,H8B,H8C)
;
_olex2_submission_special_instructions 'No special instructions were received'
_oxdiff_exptl_absorpt_empirical_details
;
Empirical correction (ABSPACK) includes:
- Absorption correction using spherical harmonics
- Frame scaling
- Detector area scaling
;

loop_
_space_group_symop_operation_xyz
'x, y, z'
'-y, x-y, z'
'-x+y, -x, z'
'-x+y, y, z+1/2'
'x, x-y, z+1/2'
'-y, -x, z+1/2'
'x+2/3, y+1/3, z+1/3'
'-y+2/3, x-y+1/3, z+1/3'
'-x+y+2/3, -x+1/3, z+1/3'
'-x+y+2/3, y+1/3, z+5/6'
'x+2/3, x-y+1/3, z+5/6'
'-y+2/3, -x+1/3, z+5/6'
'x+1/3, y+2/3, z+2/3'
'-y+1/3, x-y+2/3, z+2/3'
'-x+y+1/3, -x+2/3, z+2/3'
'-x+y+1/3, y+2/3, z+7/6'
'x+1/3, x-y+2/3, z+7/6'
'-y+1/3, -x+2/3, z+7/6'

loop_
_atom_site_label
_atom_site_type_symbol
_atom_site_fract_x
_atom_site_fract_y
_atom_site_fract_z
_atom_site_U_iso_or_equiv
_atom_site_adp_type
_atom_site_occupancy
_atom_site_site_symmetry_order
_atom_site_calc_flag
_atom_site_refinement_flags_posn
_atom_site_refinement_flags_adp
_atom_site_refinement_flags_occupancy
_atom_site_disorder_assembly
_atom_site_disorder_group
Ce1 Ce 0.666667 0.333333 0.47329(6) 0.02474(16) Uani 1 3 d S T P . .
Si4 Si 0.666667 0.333333 0.63014(19) 0.0357(7) Uani 1 3 d S T P . .
Si1 Si 0.60408(8) 0.50383(8) 0.47868(8) 0.0363(3) Uani 1 1 d . . . . .
O1 O 0.666667 0.333333 0.5616(5) 0.034(3) Uani 1 3 d S T P . .
N4 N 0.666667 0.333333 0.3604(6) 0.030(3) Uani 1 3 d S T P . .
N1 N 0.5827(3) 0.3987(3) 0.4551(2) 0.0312(10) Uani 1 1 d . . . . .
C11 C 0.6337(6) 0.2183(5) 0.6564(4) 0.0674(16) Uani 1 1 d . . . . .
H11A H 0.668555 0.195331 0.636342 0.101 Uiso 1 1 calc R U . . .
H11B H 0.568663 0.177433 0.649822 0.101 Uiso 1 1 calc R U . . .
H11C H 0.646377 0.221166 0.696912 0.101 Uiso 1 1 calc R U . . .
C1 C 0.6128(4) 0.3742(4) 0.3385(3) 0.0421(16) Uani 1 1 d . . . . .
H1A H 0.608101 0.367666 0.296903 0.050 Uiso 1 1 calc R U . . .
H1B H 0.644946 0.439865 0.347404 0.050 Uiso 1 1 calc R U . . .
C2 C 0.5188(3) 0.3301(3) 0.3633(2) 0.0401(11) Uani 1 1 d . . . . .
C9 C 0.5060(4) 0.4988(4) 0.5175(4) 0.057(2) Uani 1 1 d . . . . .
H9A H 0.486401 0.452882 0.547354 0.085 Uiso 1 1 calc R U . . .
H9B H 0.455698 0.482540 0.491194 0.085 Uiso 1 1 calc R U . . .
H9C H 0.524545 0.558210 0.534274 0.085 Uiso 1 1 calc R U . . .
C10 C 0.7027(4) 0.5488(3) 0.5273(2) 0.0455(13) Uani 1 1 d . . . . .
H10A H 0.749589 0.538010 0.511181 0.068 Uiso 1 1 calc R U . . .
H10B H 0.683179 0.517990 0.563801 0.068 Uiso 1 1 calc R U . . .
H10C H 0.727482 0.614216 0.532497 0.068 Uiso 1 1 calc R U . . .
C3 C 0.4442(4) 0.2761(4) 0.3297(3) 0.0516(14) Uani 1 1 d . . . . .
H3 H 0.452735 0.266124 0.291296 0.062 Uiso 1 1 calc R U . . .
C4 C 0.3567(4) 0.2366(4) 0.3519(3) 0.0614(17) Uani 1 1 d . . . . .
H4 H 0.305775 0.199331 0.328777 0.074 Uiso 1 1 calc R U . . .
C8 C 0.6303(5) 0.5810(4) 0.4174(3) 0.0598(15) Uani 1 1 d . . . . .
H8A H 0.578726 0.555298 0.391305 0.090 Uiso 1 1 calc R U . . .
H8B H 0.684395 0.588063 0.397990 0.090 Uiso 1 1 calc R U . . .
H8C H 0.641795 0.640490 0.430600 0.090 Uiso 1 1 calc R U . . .
C7 C 0.5064(3) 0.3458(3) 0.4201(2) 0.0367(10) Uani 1 1 d . . . . .
C5 C 0.3442(3) 0.2514(4) 0.4067(3) 0.0574(16) Uani 1 1 d . . . . .
H5 H 0.284510 0.224604 0.421854 0.069 Uiso 1 1 calc R U . . .
C6 C 0.4185(3) 0.3055(3) 0.4406(2) 0.0432(12) Uani 1 1 d . . . . .
H6 H 0.408797 0.315136 0.478878 0.052 Uiso 1 1 calc R U . . .

loop_
_atom_site_aniso_label
_atom_site_aniso_U_11
_atom_site_aniso_U_22
_atom_site_aniso_U_33
_atom_site_aniso_U_23
_atom_site_aniso_U_13
_atom_site_aniso_U_12
Ce1 0.02737(17) 0.02737(17) 0.0195(3) 0.000 0.000 0.01368(9)
Si4 0.0403(12) 0.0403(12) 0.026(2) 0.000 0.000 0.0202(6)
Si1 0.0415(6) 0.0387(6) 0.0343(7) 0.0015(5) 0.0002(5) 0.0242(5)
O1 0.033(3) 0.033(3) 0.035(8) 0.000 0.000 0.0165(14)
N4 0.040(4) 0.040(4) 0.010(8) 0.000 0.000 0.020(2)
N1 0.0291(19) 0.038(2) 0.030(3) 0.0007(17) -0.0012(16) 0.0199(17)
C11 0.098(5) 0.062(4) 0.045(4) 0.015(3) 0.004(4) 0.042(5)
C1 0.053(3) 0.053(3) 0.025(4) 0.005(2) -0.003(2) 0.031(3)
C2 0.042(3) 0.041(2) 0.039(3) -0.001(2) -0.009(2) 0.022(2)
C9 0.054(4) 0.062(4) 0.064(6) -0.008(3) 0.007(3) 0.037(4)
C10 0.053(3) 0.045(3) 0.041(4) -0.006(2) -0.006(2) 0.027(2)
C3 0.061(3) 0.056(3) 0.039(4) -0.009(2) -0.021(2) 0.031(3)
C4 0.042(3) 0.056(3) 0.078(5) -0.005(3) -0.024(3) 0.018(3)
C8 0.081(4) 0.046(3) 0.053(4) 0.011(3) -0.001(3) 0.032(3)
C7 0.040(2) 0.037(2) 0.035(3) 0.0006(19) -0.004(2) 0.0206(19)
C5 0.034(3) 0.057(3) 0.075(5) 0.009(3) -0.006(3) 0.018(2)
C6 0.039(3) 0.047(3) 0.044(3) 0.004(2) -0.003(2) 0.021(2)

loop_
_atom_type_symbol
_atom_type_description
_atom_type_scat_dispersion_real
_atom_type_scat_dispersion_imag
_atom_type_scat_source
C C 0.0033 0.0016 'International Tables Vol C Tables 4.2.6.8 and 6.1.1.4'
H H 0.0000 0.0000 'International Tables Vol C Tables 4.2.6.8 and 6.1.1.4'
Ce Ce -0.2486 2.6331 'International Tables Vol C Tables 4.2.6.8 and 6.1.1.4'
N N 0.0061 0.0033 'International Tables Vol C Tables 4.2.6.8 and 6.1.1.4'
O O 0.0106 0.0060 'International Tables Vol C Tables 4.2.6.8 and 6.1.1.4'
Si Si 0.0817 0.0704 'International Tables Vol C Tables 4.2.6.8 and 6.1.1.4'

loop_
_geom_angle_atom_site_label_1
_geom_angle_atom_site_label_2
_geom_angle_atom_site_label_3
_geom_angle
_geom_angle_site_symmetry_1
_geom_angle_site_symmetry_3
_geom_angle_publ_flag
O1 Ce1 N4 180.0 . . ?
O1 Ce1 N1 101.06(14) . 2_655 ?
O1 Ce1 N1 101.06(14) . 3_665 ?
O1 Ce1 N1 101.06(14) . . ?
N1 Ce1 N4 78.94(14) 2_655 . ?
N1 Ce1 N4 78.94(14) 3_665 . ?
N1 Ce1 N4 78.94(14) . . ?
N1 Ce1 N1 116.41(9) 2_655 . ?
N1 Ce1 N1 116.41(9) 2_655 3_665 ?
N1 Ce1 N1 116.41(9) 3_665 . ?
Si4 O1 Ce1 180.0 . . ?

loop_
_geom_bond_atom_site_label_1
_geom_bond_atom_site_label_2
_geom_bond_distance
_geom_bond_site_symmetry_2
_geom_bond_publ_flag
Ce1 O1 2.092(12) . ?
Ce1 N4 2.675(13) . ?
Ce1 N1 2.246(5) . ?
Ce1 N1 2.246(5) 2_655 ?
Ce1 N1 2.246(5) 3_665 ?
Si4 O1 1.625(12) . ?
Si4 C11 1.852(7) . ?
Si4 C11 1.852(7) 2_655 ?
Si4 C11 1.852(7) 3_665 ?
Si1 N1 1.728(5) . ?
Si1 C9 1.867(8) . ?
Si1 C10 1.855(5) . ?
Si1 C8 1.856(6) . ?
N4 C1 1.493(9) . ?
N4 C1 1.493(9) 2_655 ?
N4 C1 1.493(9) 3_665 ?
N1 C7 1.419(7) . ?
C11 H11A 0.9800 . ?
C11 H11B 0.9800 . ?
C11 H11C 0.9800 . ?
C1 H1A 0.9900 . ?
C1 H1B 0.9900 . ?
C1 C2 1.505(8) . ?
C2 C3 1.387(7) . ?
C2 C7 1.408(7) . ?
C9 H9A 0.9800 . ?
C9 H9B 0.9800 . ?
C9 H9C 0.9800 . ?
C10 H10A 0.9800 . ?
C10 H10B 0.9800 . ?
C10 H10C 0.9800 . ?
C3 H3 0.9500 . ?
C3 C4 1.393(10) . ?
C4 H4 0.9500 . ?
C4 C5 1.360(10) . ?
C8 H8A 0.9800 . ?
C8 H8B 0.9800 . ?
C8 H8C 0.9800 . ?
C7 C6 1.383(7) . ?
C5 H5 0.9500 . ?
C5 C6 1.387(8) . ?
C6 H6 0.9500 . ?

loop_
_geom_torsion_atom_site_label_1
_geom_torsion_atom_site_label_2
_geom_torsion_atom_site_label_3
_geom_torsion_atom_site_label_4
_geom_torsion
_geom_torsion_site_symmetry_1
_geom_torsion_site_symmetry_2
_geom_torsion_site_symmetry_3
_geom_torsion_site_symmetry_4
_geom_torsion_publ_flag
Ce1 N4 C1 C2 -52.9(5) . . . . ?
Ce1 N1 C7 C2 -67.2(5) . . . . ?
Ce1 N1 C7 C6 110.4(4) . . . . ?
Si1 N1 C7 C2 112.0(5) . . . . ?
Si1 N1 C7 C6 -70.4(6) . . . . ?
N4 C1 C2 C3 -110.2(7) . . . . ?
N4 C1 C2 C7 71.8(8) . . . . ?
N1 C7 C6 C5 -177.9(5) . . . . ?
C1 N4 C1 C2 -174.0(5) 3_665 . . . ?
C1 N4 C1 C2 68.2(11) 2_655 . . . ?
C1 C2 C3 C4 -178.6(5) . . . . ?
C1 C2 C7 N1 -3.9(7) . . . . ?
C1 C2 C7 C6 178.4(5) . . . . ?
C2 C3 C4 C5 0.5(9) . . . . ?
C2 C7 C6 C5 -0.2(7) . . . . ?
C9 Si1 N1 Ce1 -124.9(4) . . . . ?
C9 Si1 N1 C7 55.9(6) . . . . ?
C10 Si1 N1 Ce1 -5.2(4) . . . . ?
C10 Si1 N1 C7 175.7(4) . . . . ?
C3 C2 C7 N1 178.2(5) . . . . ?
C3 C2 C7 C6 0.5(6) . . . . ?
C3 C4 C5 C6 -0.3(9) . . . . ?
C4 C5 C6 C7 0.1(9) . . . . ?
C8 Si1 N1 Ce1 114.6(4) . . . . ?
C8 Si1 N1 C7 -64.5(5) . . . . ?
C7 C2 C3 C4 -0.6(7) . . . . ?
